data_4303968
loop_
_publ_author_name
'Werner Uhl'
'Michael Claesener'

_publ_section_title
;
Hydrogallation of Alkynes with H-GaCl2: Formation of Organoelement
Dichlorogallium Compounds Potentially Applicable as Chelating Lewis Acids
;
_journal_name_full 'Inorganic Chemistry'
_journal_page_first 4463
_journal_page_last 4470
_journal_paper_doi 10.1021/ic700767a
_journal_volume 47
_journal_year 2008
_chemical_formula_sum 'C34 H62 Cl2 Ga2 O2 Si4'
_chemical_formula_weight 825.54
_chemical_name_systematic
; 
 ? 
;
_space_group_IT_number 14
_symmetry_cell_setting monoclinic
_symmetry_space_group_name_Hall '-P 2ybc'
_symmetry_space_group_name_H-M 'P 1 21/c 1'
_atom_sites_solution_hydrogens geom
_atom_sites_solution_primary direct
_atom_sites_solution_secondary difmap
_audit_creation_method SHELXL-97
_cell_angle_alpha 90.00
_cell_angle_beta 112.335(4)
_cell_angle_gamma 90.00
_cell_formula_units_Z 2
_cell_length_a 13.730(3)
_cell_length_b 10.345(2)
_cell_length_c 16.897(4)
_cell_measurement_temperature 153(2)
_cell_volume 2219.9(8)
_computing_structure_refinement 'SHELXL-97 (Sheldrick, 1997)'
_computing_structure_solution 'SHELXS-97 (Sheldrick, 1990)'
_diffrn_ambient_temperature 153(2)
_diffrn_measured_fraction_theta_full 0.991
_diffrn_measured_fraction_theta_max 0.991
_diffrn_radiation_monochromator graphite
_diffrn_radiation_source 'fine-focus sealed tube'
_diffrn_radiation_type MoK\a
_diffrn_radiation_wavelength 0.71073
_diffrn_reflns_av_R_equivalents 0.0416
_diffrn_reflns_av_sigmaI/netI 0.0427
_diffrn_reflns_limit_h_max 18
_diffrn_reflns_limit_h_min -19
_diffrn_reflns_limit_k_max 14
_diffrn_reflns_limit_k_min -14
_diffrn_reflns_limit_l_max 23
_diffrn_reflns_limit_l_min -23
_diffrn_reflns_number 24569
_diffrn_reflns_theta_full 30.04
_diffrn_reflns_theta_max 30.04
_diffrn_reflns_theta_min 1.60
_exptl_absorpt_coefficient_mu 1.468
_exptl_crystal_density_diffrn 1.235
_exptl_crystal_density_method 'not measured'
_exptl_crystal_F_000 868
_refine_diff_density_max 0.751
_refine_diff_density_min -0.424
_refine_diff_density_rms 0.073
_refine_ls_extinction_method none
_refine_ls_goodness_of_fit_ref 1.025
_refine_ls_hydrogen_treatment mixed
_refine_ls_matrix_type full
_refine_ls_number_parameters 218
_refine_ls_number_reflns 6441
_refine_ls_number_restraints 27
_refine_ls_restrained_S_all 1.037
_refine_ls_R_factor_all 0.0588
_refine_ls_R_factor_gt 0.0400
_refine_ls_shift/su_max 0.003
_refine_ls_shift/su_mean 0.000
_refine_ls_structure_factor_coef Fsqd
_refine_ls_weighting_details 'calc w=1/[\s^2^(Fo^2^)+(0.0539P)^2^+0.1998P] where P=(Fo^2^+2Fc^2^)/3'
_refine_ls_weighting_scheme calc
_refine_ls_wR_factor_gt 0.0941
_refine_ls_wR_factor_ref 0.1017
_reflns_number_gt 4946
_reflns_number_total 6441
_reflns_threshold_expression >2sigma(I)
_cod_data_source_file ic700767a-9.cif
_cod_data_source_block sad_compound_9
_cod_original_cell_volume 2219.9(9)
_cod_database_code 4303968

loop_
_symmetry_equiv_pos_as_xyz
'x, y, z'
'-x, y+1/2, -z+1/2'
'-x, -y, -z'
'x, -y-1/2, z-1/2'

loop_
_atom_site_label
_atom_site_type_symbol
_atom_site_fract_x
_atom_site_fract_y
_atom_site_fract_z
_atom_site_U_iso_or_equiv
_atom_site_adp_type
_atom_site_occupancy
_atom_site_symmetry_multiplicity
_atom_site_calc_flag
_atom_site_refinement_flags
_atom_site_disorder_assembly
_atom_site_disorder_group
Ga1 Ga 0.268448(17) 0.87648(2) 0.220464(14) 0.02589(8) Uani 1 1 d . . .
Cl1 Cl 0.42066(4) 0.82886(6) 0.32348(4) 0.04170(15) Uani 1 1 d . . .
Si12 Si 0.21524(5) 0.56244(6) 0.19389(4) 0.03378(15) Uani 1 1 d . . .
C121 C 0.1144(2) 0.4466(2) 0.12507(19) 0.0465(6) Uani 1 1 d . . .
H12A H 0.0460 0.4718 0.1228 0.056 Uiso 1 1 calc R . .
H12B H 0.1304 0.3612 0.1487 0.056 Uiso 1 1 calc R . .
H12C H 0.1147 0.4473 0.0684 0.056 Uiso 1 1 calc R . .
C122 C 0.34716(19) 0.5182(3) 0.19509(19) 0.0502(7) Uani 1 1 d . . .
H12D H 0.3445 0.5157 0.1375 0.060 Uiso 1 1 calc R . .
H12E H 0.3670 0.4347 0.2210 0.060 Uiso 1 1 calc R . .
H12F H 0.3980 0.5813 0.2274 0.060 Uiso 1 1 calc R . .
C123 C 0.2205(3) 0.5529(3) 0.30578(18) 0.0575(8) Uani 1 1 d . . .
H12G H 0.2747 0.6093 0.3419 0.069 Uiso 1 1 calc R . .
H12H H 0.2357 0.4657 0.3262 0.069 Uiso 1 1 calc R . .
H12I H 0.1539 0.5787 0.3068 0.069 Uiso 1 1 calc R . .
Si22 Si 0.21945(5) 1.07535(7) 0.35638(4) 0.03924(16) Uani 1 1 d . . .
C221 C 0.1197(2) 1.1959(3) 0.35752(17) 0.0494(7) Uani 1 1 d . . .
H22A H 0.1237 1.2707 0.3252 0.059 Uiso 1 1 calc R . .
H22B H 0.1332 1.2208 0.4155 0.059 Uiso 1 1 calc R . .
H22C H 0.0507 1.1586 0.3325 0.059 Uiso 1 1 calc R . .
C222 C 0.3510(2) 1.1549(4) 0.3920(2) 0.0673(10) Uani 1 1 d . . .
H22D H 0.4021 1.0944 0.3885 0.081 Uiso 1 1 calc R . .
H22E H 0.3710 1.1836 0.4501 0.081 Uiso 1 1 calc R . .
H22F H 0.3475 1.2278 0.3559 0.081 Uiso 1 1 calc R . .
C223 C 0.2231(3) 0.9378(4) 0.4291(2) 0.0725(10) Uani 1 1 d . . .
H22G H 0.1574 0.8921 0.4070 0.087 Uiso 1 1 calc R . .
H22H H 0.2344 0.9706 0.4851 0.087 Uiso 1 1 calc R . .
H22I H 0.2794 0.8802 0.4327 0.087 Uiso 1 1 calc R . .
C11 C 0.09686(16) 0.76368(19) 0.08960(13) 0.0277(4) Uani 1 1 d . . .
H11 H 0.0544 0.6909 0.0615 0.033 Uiso 1 1 calc R . .
C12 C 0.18443(16) 0.73223(19) 0.15712(13) 0.0272(4) Uani 1 1 d . . .
C21 C 0.09506(16) 1.0431(2) 0.18326(13) 0.0277(4) Uani 1 1 d . . .
H21 H 0.0509 1.0982 0.2011 0.033 Uiso 1 1 calc R . .
C22 C 0.18610(16) 1.01012(19) 0.24662(13) 0.0270(4) Uani 1 1 d . . .
C1 C 0.05367(15) 0.89078(18) 0.05038(13) 0.0251(4) Uani 1 1 d . . .
C2 C 0.05034(15) 1.00998(19) 0.09108(13) 0.0249(4) Uani 1 1 d . . .
C3 C -0.00377(15) 1.11157(19) 0.03864(13) 0.0262(4) Uani 1 1 d . . .
H3 H -0.0071 1.1913 0.0666 0.031 Uiso 1 1 calc R . .
O1 O 0.32273(13) 0.95760(15) 0.13602(11) 0.0368(4) Uani 1 1 d D B .
C111 C 0.3631(2) 1.0887(2) 0.14817(16) 0.0411(6) Uani 1 1 d D . .
H11A H 0.4322 1.0891 0.1464 0.049 Uiso 1 1 calc R . .
H11B H 0.3693 1.1188 0.2036 0.049 Uiso 1 1 calc R . .
C112 C 0.2943(2) 1.1776(3) 0.0821(2) 0.0599(8) Uani 1 1 d D . .
H11C H 0.2892 1.1490 0.0266 0.072 Uiso 1 1 calc R . .
H11D H 0.3234 1.2632 0.0925 0.072 Uiso 1 1 calc R . .
H11E H 0.2254 1.1784 0.0843 0.072 Uiso 1 1 calc R . .
C113 C 0.3236(3) 0.8903(3) 0.0587(2) 0.0620(8) Uani 1 1 d DU . .
H11F H 0.2697 0.8255 0.0387 0.074 Uiso 1 1 calc R A 1
H11G H 0.3168 0.9496 0.0132 0.074 Uiso 1 1 calc R A 1
C114 C 0.4204(8) 0.8381(14) 0.0923(13) 0.166(9) Uani 0.410(18) 1 d PDU B 1
H11H H 0.4488 0.8305 0.0486 0.199 Uiso 0.410(18) 1 calc PR B 1
H11I H 0.4163 0.7540 0.1148 0.199 Uiso 0.410(18) 1 calc PR B 1
H11J H 0.4654 0.8925 0.1375 0.199 Uiso 0.410(18) 1 calc PR B 1
C11A C 0.4224(7) 0.8695(12) 0.0578(8) 0.128(5) Uani 0.590(18) 1 d PDU B 2
H11K H 0.4667 0.8299 0.1106 0.154 Uiso 0.590(18) 1 calc PR B 2
H11L H 0.4525 0.9505 0.0511 0.154 Uiso 0.590(18) 1 calc PR B 2
H11M H 0.4169 0.8134 0.0110 0.154 Uiso 0.590(18) 1 calc PR B 2

loop_
_atom_site_aniso_label
_atom_site_aniso_U_11
_atom_site_aniso_U_22
_atom_site_aniso_U_33
_atom_site_aniso_U_23
_atom_site_aniso_U_13
_atom_site_aniso_U_12
Ga1 0.01997(12) 0.02170(12) 0.03143(13) -0.00068(9) 0.00461(9) -0.00034(8)
Cl1 0.0261(3) 0.0386(3) 0.0455(3) -0.0015(2) -0.0032(2) 0.0038(2)
Si12 0.0316(3) 0.0200(3) 0.0394(3) 0.0015(2) 0.0019(3) 0.0011(2)
C121 0.0401(14) 0.0225(11) 0.0647(17) -0.0028(11) 0.0061(12) -0.0033(10)
C122 0.0345(13) 0.0378(13) 0.0629(17) -0.0064(12) 0.0011(12) 0.0093(11)
C123 0.078(2) 0.0398(15) 0.0485(15) 0.0093(12) 0.0170(15) -0.0075(14)
Si22 0.0300(3) 0.0520(4) 0.0308(3) -0.0114(3) 0.0061(3) 0.0015(3)
C221 0.0396(14) 0.0607(17) 0.0471(14) -0.0212(13) 0.0154(12) 0.0009(13)
C222 0.0354(15) 0.083(2) 0.075(2) -0.0482(18) 0.0115(14) -0.0073(14)
C223 0.077(2) 0.100(3) 0.0427(16) 0.0207(17) 0.0255(16) 0.027(2)
C11 0.0242(10) 0.0210(9) 0.0341(10) -0.0011(8) 0.0068(8) -0.0015(7)
C12 0.0233(10) 0.0216(9) 0.0349(11) -0.0010(8) 0.0090(8) -0.0002(7)
C21 0.0255(10) 0.0249(10) 0.0323(10) -0.0034(8) 0.0106(9) 0.0004(8)
C22 0.0249(10) 0.0260(10) 0.0287(10) -0.0022(8) 0.0085(8) -0.0034(8)
C1 0.0191(9) 0.0204(9) 0.0326(10) 0.0002(8) 0.0062(8) -0.0007(7)
C2 0.0185(9) 0.0249(9) 0.0290(10) -0.0008(8) 0.0066(8) -0.0020(7)
C3 0.0199(9) 0.0217(9) 0.0334(10) -0.0041(8) 0.0062(8) -0.0009(7)
O1 0.0453(10) 0.0267(8) 0.0454(9) -0.0042(7) 0.0251(8) -0.0062(7)
C111 0.0468(14) 0.0319(11) 0.0419(13) -0.0027(10) 0.0138(12) -0.0148(10)
C112 0.0545(18) 0.0412(15) 0.084(2) 0.0162(15) 0.0264(16) 0.0028(13)
C113 0.068(2) 0.0534(18) 0.071(2) -0.0156(15) 0.0346(18) -0.0139(15)
C114 0.047(6) 0.116(10) 0.235(18) 0.089(12) -0.059(9) -0.034(6)
C11A 0.128(7) 0.148(9) 0.168(10) -0.070(7) 0.124(8) 0.003(6)

loop_
_atom_type_symbol
_atom_type_description
_atom_type_scat_dispersion_real
_atom_type_scat_dispersion_imag
_atom_type_scat_source
C C 0.0033 0.0016 'International Tables Vol C Tables 4.2.6.8 and 6.1.1.4'
H H 0.0000 0.0000 'International Tables Vol C Tables 4.2.6.8 and 6.1.1.4'
O O 0.0106 0.0060 'International Tables Vol C Tables 4.2.6.8 and 6.1.1.4'
Si Si 0.0817 0.0704 'International Tables Vol C Tables 4.2.6.8 and 6.1.1.4'
Cl Cl 0.1484 0.1585 'International Tables Vol C Tables 4.2.6.8 and 6.1.1.4'
Ga Ga 0.2307 1.6083 'International Tables Vol C Tables 4.2.6.8 and 6.1.1.4'

loop_
_geom_angle_atom_site_label_1
_geom_angle_atom_site_label_2
_geom_angle_atom_site_label_3
_geom_angle
_geom_angle_site_symmetry_1
_geom_angle_site_symmetry_3
_geom_angle_publ_flag
C22 Ga1 C12 113.45(9) . . ?
C22 Ga1 O1 105.51(8) . . ?
C12 Ga1 O1 103.35(8) . . ?
C22 Ga1 Cl1 116.00(6) . . ?
C12 Ga1 Cl1 116.70(6) . . ?
O1 Ga1 Cl1 98.99(6) . . ?
C12 Si12 C122 109.47(11) . . ?
C12 Si12 C121 112.21(11) . . ?
C122 Si12 C121 109.73(12) . . ?
C12 Si12 C123 107.76(12) . . ?
C122 Si12 C123 108.24(15) . . ?
C121 Si12 C123 109.33(14) . . ?
Si12 C121 H12A 109.5 . . ?
Si12 C121 H12B 109.5 . . ?
H12A C121 H12B 109.5 . . ?
Si12 C121 H12C 109.5 . . ?
H12A C121 H12C 109.5 . . ?
H12B C121 H12C 109.5 . . ?
Si12 C122 H12D 109.5 . . ?
Si12 C122 H12E 109.5 . . ?
H12D C122 H12E 109.5 . . ?
Si12 C122 H12F 109.5 . . ?
H12D C122 H12F 109.5 . . ?
H12E C122 H12F 109.5 . . ?
Si12 C123 H12G 109.5 . . ?
Si12 C123 H12H 109.5 . . ?
H12G C123 H12H 109.5 . . ?
Si12 C123 H12I 109.5 . . ?
H12G C123 H12I 109.5 . . ?
H12H C123 H12I 109.5 . . ?
C221 Si22 C22 110.54(11) . . ?
C221 Si22 C222 109.11(14) . . ?
C22 Si22 C222 108.89(12) . . ?
C221 Si22 C223 109.88(15) . . ?
C22 Si22 C223 108.35(14) . . ?
C222 Si22 C223 110.06(18) . . ?
Si22 C221 H22A 109.5 . . ?
Si22 C221 H22B 109.5 . . ?
H22A C221 H22B 109.5 . . ?
Si22 C221 H22C 109.5 . . ?
H22A C221 H22C 109.5 . . ?
H22B C221 H22C 109.5 . . ?
Si22 C222 H22D 109.5 . . ?
Si22 C222 H22E 109.5 . . ?
H22D C222 H22E 109.5 . . ?
Si22 C222 H22F 109.5 . . ?
H22D C222 H22F 109.5 . . ?
H22E C222 H22F 109.5 . . ?
Si22 C223 H22G 109.5 . . ?
Si22 C223 H22H 109.5 . . ?
H22G C223 H22H 109.5 . . ?
Si22 C223 H22I 109.5 . . ?
H22G C223 H22I 109.5 . . ?
H22H C223 H22I 109.5 . . ?
C12 C11 C1 131.81(19) . . ?
C12 C11 H11 114.1 . . ?
C1 C11 H11 114.1 . . ?
C11 C12 Si12 121.92(15) . . ?
C11 C12 Ga1 115.73(15) . . ?
Si12 C12 Ga1 122.05(11) . . ?
C22 C21 C2 131.85(19) . . ?
C22 C21 H21 114.1 . . ?
C2 C21 H21 114.1 . . ?
C21 C22 Si22 120.27(16) . . ?
C21 C22 Ga1 116.44(15) . . ?
Si22 C22 Ga1 122.80(11) . . ?
C3 C1 C2 116.33(17) 3_575 . ?
C3 C1 C11 114.40(17) 3_575 . ?
C2 C1 C11 129.13(19) . . ?
C3 C2 C1 117.02(18) . . ?
C3 C2 C21 113.71(18) . . ?
C1 C2 C21 129.26(18) . . ?
C2 C3 C1 126.63(18) . 3_575 ?
C2 C3 H3 116.7 . . ?
C1 C3 H3 116.7 3_575 . ?
C111 O1 C113 115.63(19) . . ?
C111 O1 Ga1 120.74(14) . . ?
C113 O1 Ga1 123.64(15) . . ?
O1 C111 C112 112.0(2) . . ?
O1 C111 H11A 109.2 . . ?
C112 C111 H11A 109.2 . . ?
O1 C111 H11B 109.2 . . ?
C112 C111 H11B 109.2 . . ?
H11A C111 H11B 107.9 . . ?
C111 C112 H11C 109.5 . . ?
C111 C112 H11D 109.5 . . ?
H11C C112 H11D 109.5 . . ?
C111 C112 H11E 109.5 . . ?
H11C C112 H11E 109.5 . . ?
H11D C112 H11E 109.5 . . ?
C114 C113 C11A 28.7(9) . . ?
C114 C113 O1 98.9(10) . . ?
C11A C113 O1 114.9(5) . . ?
C114 C113 H11F 112.0 . . ?
C11A C113 H11F 121.1 . . ?
O1 C113 H11F 112.0 . . ?
C114 C113 H11G 112.0 . . ?
C11A C113 H11G 83.5 . . ?
O1 C113 H11G 112.0 . . ?
H11F C113 H11G 109.7 . . ?
C113 C114 H11H 109.5 . . ?
C113 C114 H11I 109.5 . . ?
C113 C114 H11J 109.5 . . ?
C113 C11A H11K 109.5 . . ?
C113 C11A H11L 109.5 . . ?
H11K C11A H11L 109.5 . . ?
C113 C11A H11M 109.5 . . ?
H11K C11A H11M 109.5 . . ?
H11L C11A H11M 109.5 . . ?

loop_
_geom_bond_atom_site_label_1
_geom_bond_atom_site_label_2
_geom_bond_distance
_geom_bond_site_symmetry_2
_geom_bond_publ_flag
Ga1 C22 1.940(2) . ?
Ga1 C12 1.940(2) . ?
Ga1 O1 2.0258(16) . ?
Ga1 Cl1 2.2080(7) . ?
Si12 C12 1.858(2) . ?
Si12 C122 1.861(3) . ?
Si12 C121 1.866(2) . ?
Si12 C123 1.867(3) . ?
C121 H12A 0.9599 . ?
C121 H12B 0.9599 . ?
C121 H12C 0.9599 . ?
C122 H12D 0.9599 . ?
C122 H12E 0.9599 . ?
C122 H12F 0.9599 . ?
C123 H12G 0.9599 . ?
C123 H12H 0.9599 . ?
C123 H12I 0.9599 . ?
Si22 C221 1.858(3) . ?
Si22 C22 1.860(2) . ?
Si22 C222 1.864(3) . ?
Si22 C223 1.868(3) . ?
C221 H22A 0.9599 . ?
C221 H22B 0.9599 . ?
C221 H22C 0.9599 . ?
C222 H22D 0.9599 . ?
C222 H22E 0.9599 . ?
C222 H22F 0.9599 . ?
C223 H22G 0.9599 . ?
C223 H22H 0.9599 . ?
C223 H22I 0.9599 . ?
C11 C12 1.346(3) . ?
C11 C1 1.490(3) . ?
C11 H11 0.9600 . ?
C21 C22 1.345(3) . ?
C21 C2 1.481(3) . ?
C21 H21 0.9600 . ?
C1 C3 1.396(3) 3_575 ?
C1 C2 1.421(3) . ?
C2 C3 1.393(3) . ?
C3 C1 1.396(3) 3_575 ?
C3 H3 0.9600 . ?
O1 C111 1.450(3) . ?
O1 C113 1.484(3) . ?
C111 C112 1.478(4) . ?
C111 H11A 0.9600 . ?
C111 H11B 0.9600 . ?
C112 H11C 0.9599 . ?
C112 H11D 0.9599 . ?
C112 H11E 0.9599 . ?
C113 C114 1.345(10) . ?
C113 C11A 1.380(7) . ?
C113 H11F 0.9600 . ?
C113 H11G 0.9600 . ?
C114 H11H 0.9599 . ?
C114 H11I 0.9599 . ?
C114 H11J 0.9599 . ?
C11A H11K 0.9599 . ?
C11A H11L 0.9599 . ?
C11A H11M 0.9599 . ?

loop_
_geom_torsion_atom_site_label_1
_geom_torsion_atom_site_label_2
_geom_torsion_atom_site_label_3
_geom_torsion_atom_site_label_4
_geom_torsion
_geom_torsion_site_symmetry_1
_geom_torsion_site_symmetry_2
_geom_torsion_site_symmetry_3
_geom_torsion_site_symmetry_4
_geom_torsion_publ_flag
C1 C11 C12 Si12 177.57(18) . . . . ?
C1 C11 C12 Ga1 3.7(3) . . . . ?
C122 Si12 C12 C11 123.78(19) . . . . ?
C121 Si12 C12 C11 1.7(2) . . . . ?
C123 Si12 C12 C11 -118.7(2) . . . . ?
C122 Si12 C12 Ga1 -62.76(16) . . . . ?
C121 Si12 C12 Ga1 175.16(13) . . . . ?
C123 Si12 C12 Ga1 54.75(17) . . . . ?
C22 Ga1 C12 C11 47.14(19) . . . . ?
O1 Ga1 C12 C11 -66.60(17) . . . . ?
Cl1 Ga1 C12 C11 -174.01(14) . . . . ?
C22 Ga1 C12 Si12 -126.70(12) . . . . ?
O1 Ga1 C12 Si12 119.56(12) . . . . ?
Cl1 Ga1 C12 Si12 12.15(15) . . . . ?
C2 C21 C22 Si22 177.79(18) . . . . ?
C2 C21 C22 Ga1 -10.1(3) . . . . ?
C221 Si22 C22 C21 -5.7(2) . . . . ?
C222 Si22 C22 C21 -125.6(2) . . . . ?
C223 Si22 C22 C21 114.7(2) . . . . ?
C221 Si22 C22 Ga1 -177.38(13) . . . . ?
C222 Si22 C22 Ga1 62.78(18) . . . . ?
C223 Si22 C22 Ga1 -56.93(17) . . . . ?
C12 Ga1 C22 C21 -43.16(19) . . . . ?
O1 Ga1 C22 C21 69.27(17) . . . . ?
Cl1 Ga1 C22 C21 177.69(14) . . . . ?
C12 Ga1 C22 Si22 128.78(12) . . . . ?
O1 Ga1 C22 Si22 -118.79(12) . . . . ?
Cl1 Ga1 C22 Si22 -10.38(14) . . . . ?
C12 C11 C1 C3 143.9(2) . . . 3_575 ?
C12 C11 C1 C2 -40.7(4) . . . . ?
C3 C1 C2 C3 1.2(3) 3_575 . . . ?
C11 C1 C2 C3 -174.17(19) . . . . ?
C3 C1 C2 C21 179.89(19) 3_575 . . . ?
C11 C1 C2 C21 4.5(4) . . . . ?
C22 C21 C2 C3 -142.2(2) . . . . ?
C22 C21 C2 C1 39.0(4) . . . . ?
C1 C2 C3 C1 -1.3(3) . . . 3_575 ?
C21 C2 C3 C1 179.77(19) . . . 3_575 ?
C22 Ga1 O1 C111 42.49(18) . . . . ?
C12 Ga1 O1 C111 161.85(17) . . . . ?
Cl1 Ga1 O1 C111 -77.81(17) . . . . ?
C22 Ga1 O1 C113 -137.0(2) . . . . ?
C12 Ga1 O1 C113 -17.6(2) . . . . ?
Cl1 Ga1 O1 C113 102.7(2) . . . . ?
C113 O1 C111 C112 67.6(3) . . . . ?
Ga1 O1 C111 C112 -111.9(2) . . . . ?
C111 O1 C113 C114 89.1(7) . . . . ?
Ga1 O1 C113 C114 -91.4(7) . . . . ?
C111 O1 C113 C11A 64.0(8) . . . . ?
Ga1 O1 C113 C11A -116.5(7) . . . . ?
